data_7239968
loop_
_publ_author_name
'Bhaumik, Prasanta Kumar'
'Banerjee, Abhisek'
'Dutta, Tamal'
'Chatterjee, Sudipta'
'Frontera, Antonio'
'Chattopadhyay, Shouvik'

_publ_section_title
;
 Diminishing accessibility of electrophilic nickel(II) centres on
 incorporating methyl spacer in the pendant side arm of a series of
 hetero-trinuclear nickel(II)/sodium complexes: DFT study using
 homodesmotic equation
;
_journal_name_full CrystEngComm
_journal_paper_doi 10.1039/D0CE00251H
_journal_year 2020
_chemical_formula_moiety 'C46 H56 N4 Na Ni2 O8, C N S, C H4 O'
_chemical_formula_sum 'C48 H60 N5 Na Ni2 O9 S'
_chemical_formula_weight 1023.44
_space_group_crystal_system monoclinic
_space_group_IT_number 14
_space_group_name_Hall '-P 2yn'
_space_group_name_H-M_alt 'P 1 21/n 1'
_atom_sites_solution_hydrogens mixed
_audit_creation_method SHELXL-2018/3
_audit_update_record
;
2020-01-09 deposited with the CCDC.	2020-02-21 downloaded from the CCDC.
;
_cell_angle_alpha 90
_cell_angle_beta 106.963(3)
_cell_angle_gamma 90
_cell_formula_units_Z 4
_cell_length_a 15.2672(17)
_cell_length_b 17.8828(19)
_cell_length_c 19.158(2)
_cell_measurement_reflns_used 900
_cell_measurement_temperature 273(2)
_cell_measurement_theta_max 27.321
_cell_measurement_theta_min 2.05
_cell_volume 5003.0(9)
_computing_structure_refinement 'SHELXL-2018/3 (Sheldrick, 2018)'
_computing_structure_solution 'SHELXT 2014/5 (Sheldrick, 2014)'
_diffrn_ambient_temperature 273(2)
_diffrn_measured_fraction_theta_full 1.000
_diffrn_measured_fraction_theta_max 0.984
_diffrn_measurement_device_type 'BRUKER SMART APEX II'
_diffrn_radiation_type MoK\a
_diffrn_radiation_wavelength 0.71073
_diffrn_reflns_av_R_equivalents 0.0822
_diffrn_reflns_av_unetI/netI 0.0601
_diffrn_reflns_Laue_measured_fraction_full 1.000
_diffrn_reflns_Laue_measured_fraction_max 0.984
_diffrn_reflns_limit_h_max 19
_diffrn_reflns_limit_h_min -19
_diffrn_reflns_limit_k_max 23
_diffrn_reflns_limit_k_min -23
_diffrn_reflns_limit_l_max 24
_diffrn_reflns_limit_l_min -24
_diffrn_reflns_number 66154
_diffrn_reflns_point_group_measured_fraction_full 1.000
_diffrn_reflns_point_group_measured_fraction_max 0.984
_diffrn_reflns_theta_full 25.242
_diffrn_reflns_theta_max 27.321
_diffrn_reflns_theta_min 1.800
_exptl_absorpt_coefficient_mu 0.861
_exptl_absorpt_correction_T_max 0.879
_exptl_absorpt_correction_T_min 0.704
_exptl_absorpt_correction_type multi-scan
_exptl_absorpt_process_details SADABS
_exptl_crystal_colour GREEN
_exptl_crystal_density_diffrn 1.359
_exptl_crystal_description BLOCK
_exptl_crystal_F_000 2152
_exptl_crystal_size_max 0.55
_exptl_crystal_size_mid 0.35
_exptl_crystal_size_min 0.15
_refine_diff_density_max 0.593
_refine_diff_density_min -0.600
_refine_diff_density_rms 0.085
_refine_ls_extinction_coef 0.0026(4)
_refine_ls_extinction_expression Fc^*^=kFc[1+0.001xFc^2^\l^3^/sin(2\q)]^-1/4^
_refine_ls_extinction_method 'SHELXL-2018/3 (Sheldrick 2018)'
_refine_ls_goodness_of_fit_ref 1.043
_refine_ls_hydrogen_treatment mixed
_refine_ls_matrix_type full
_refine_ls_number_parameters 624
_refine_ls_number_reflns 11115
_refine_ls_number_restraints 4
_refine_ls_restrained_S_all 1.048
_refine_ls_R_factor_all 0.1388
_refine_ls_R_factor_gt 0.0680
_refine_ls_shift/su_max 0.008
_refine_ls_shift/su_mean 0.000
_refine_ls_structure_factor_coef Fsqd
_refine_ls_weighting_details 'w=1/[\s^2^(Fo^2^)+(0.0959P)^2^+5.4202P] where P=(Fo^2^+2Fc^2^)/3'
_refine_ls_weighting_scheme calc
_refine_ls_wR_factor_gt 0.1713
_refine_ls_wR_factor_ref 0.2284
_reflns_Friedel_coverage 0.000
_reflns_number_gt 5915
_reflns_number_total 11291
_reflns_threshold_expression 'I > 2\s(I)'
_cod_data_source_file d0ce00251h2.cif
_cod_data_source_block shelx_CCDC1
_cod_depositor_comments
;
The following automatic conversions were performed:

data item '_exptl_absorpt_correction_type' value 'MULTI-SCAN' was
changed to 'multi-scan' in accordance with the
/home/data/users/saulius/crontab/automatic-downloads/rss-feeds/RSC/lib/dictionaries/cif_core.dic
dictionary named 'cif_core.dic' version 2.4.2 last updated on
2011-04-26.

Automatic conversion script
Id: cif_fix_values 7556 2019-12-06 15:28:31Z antanas 
;
_cod_original_cell_volume 5003.1(10)
_cod_original_sg_symbol_H-M 'P 21/n'
_cod_database_code 7239968
_shelx_shelxl_version_number 2018/3
_shelx_space_group_comment
;
The symmetry employed for this shelxl refinement is uniquely defined
by the following loop, which should always be used as a source of
symmetry information in preference to the above space-group names.
They are only intended as comments.
;

loop_
_space_group_symop_operation_xyz
'x, y, z'
'-x+1/2, y+1/2, -z+1/2'
'-x, -y, -z'
'x-1/2, -y-1/2, z-1/2'

loop_
_atom_site_label
_atom_site_type_symbol
_atom_site_fract_x
_atom_site_fract_y
_atom_site_fract_z
_atom_site_U_iso_or_equiv
_atom_site_adp_type
_atom_site_occupancy
_atom_site_site_symmetry_order
_atom_site_calc_flag
_atom_site_refinement_flags_posn
_atom_site_refinement_flags_adp
_atom_site_refinement_flags_occupancy
_atom_site_disorder_assembly
_atom_site_disorder_group
C23 C 0.1360(11) 0.7880(6) 0.2200(6) 0.143(5) Uani 0.813(12) 1 d D . P A 1
H23A H 0.166799 0.740795 0.230722 0.215 Uiso 0.813(12) 1 calc R U P A 1
H23B H 0.131320 0.802171 0.170682 0.215 Uiso 0.813(12) 1 calc R U P A 1
H23C H 0.075702 0.783858 0.225621 0.215 Uiso 0.813(12) 1 calc R U P A 1
C24 C 0.0879(7) 0.6413(6) 0.3554(6) 0.128(4) Uani 0.813(12) 1 d . . P A 1
H24A H 0.090529 0.694464 0.362590 0.191 Uiso 0.813(12) 1 calc R U P A 1
H24B H 0.047165 0.619779 0.379771 0.191 Uiso 0.813(12) 1 calc R U P A 1
H24C H 0.065804 0.630510 0.304146 0.191 Uiso 0.813(12) 1 calc R U P A 1
C23A C 0.199(2) 0.8141(16) 0.2227(16) 0.051(7) Uani 0.187(12) 1 d . . P A 2
H23D H 0.261254 0.823010 0.223074 0.076 Uiso 0.187(12) 1 calc R U P A 2
H23E H 0.158232 0.832480 0.177882 0.076 Uiso 0.187(12) 1 calc R U P A 2
H23F H 0.189651 0.761395 0.226654 0.076 Uiso 0.187(12) 1 calc R U P A 2
C24A C 0.198(4) 0.563(3) 0.442(3) 0.15(2) Uani 0.187(12) 1 d . . P A 2
H24D H 0.216092 0.515949 0.427854 0.229 Uiso 0.187(12) 1 calc R U P A 2
H24E H 0.144885 0.556512 0.459427 0.229 Uiso 0.187(12) 1 calc R U P A 2
H24F H 0.246706 0.584176 0.480747 0.229 Uiso 0.187(12) 1 calc R U P A 2
Ni2 Ni 0.40491(5) 0.74403(4) 0.22488(3) 0.0643(2) Uani 1 1 d . . . . .
Ni1 Ni 0.33038(4) 0.72389(3) 0.56214(3) 0.0557(2) Uani 1 1 d . . . . .
Na1 Na 0.36311(13) 0.73111(11) 0.39198(9) 0.0614(5) Uani 1 1 d . . . . .
O5 O 0.3459(2) 0.68006(19) 0.27190(17) 0.0639(8) Uani 1 1 d . . . . .
O3 O 0.5018(2) 0.6458(2) 0.43098(18) 0.0696(9) Uani 1 1 d . . . . .
N1 N 0.3537(3) 0.6536(2) 0.6368(2) 0.0593(10) Uani 1 1 d . . . . .
O2 O 0.2877(2) 0.77944(19) 0.47774(18) 0.0667(9) Uani 1 1 d . . . . .
N2 N 0.2917(3) 0.7933(2) 0.6195(2) 0.0612(10) Uani 1 1 d . . . . .
O1 O 0.3917(2) 0.67043(18) 0.50886(16) 0.0576(8) Uani 1 1 d . . . . .
O7 O 0.2381(3) 0.6306(2) 0.3435(2) 0.0789(10) Uani 1 1 d . . . . .
O6 O 0.4309(2) 0.7978(2) 0.31081(18) 0.0686(9) Uani 1 1 d . . . . .
C46 C 0.4840(8) 0.8835(7) 0.5457(8) 0.212(6) Uani 1 1 d D . . . .
H46A H 0.496830 0.898338 0.595848 0.318 Uiso 1 1 calc R U . . .
H46B H 0.493643 0.925208 0.517256 0.318 Uiso 1 1 calc R U . . .
H46C H 0.421532 0.867212 0.527770 0.318 Uiso 1 1 calc R U . . .
C9 C 0.4137(3) 0.6005(3) 0.6473(2) 0.0607(12) Uani 1 1 d . . . . .
H9 H 0.416874 0.567437 0.685422 0.073 Uiso 1 1 calc R U . . .
O4 O 0.2179(4) 0.8202(2) 0.3427(2) 0.1019(14) Uani 1 1 d . . . . .
O8 O 0.4851(3) 0.8299(3) 0.4482(2) 0.1080(16) Uani 1 1 d . . . . .
N4 N 0.4427(4) 0.8210(3) 0.1751(3) 0.0796(13) Uani 1 1 d . . . . .
N3 N 0.3983(3) 0.6784(3) 0.1480(2) 0.0752(12) Uani 1 1 d . . . . .
C3 C 0.5231(3) 0.6101(3) 0.4969(3) 0.0587(12) Uani 1 1 d . . . . .
C8 C 0.4603(3) 0.6247(2) 0.5376(2) 0.0518(10) Uani 1 1 d . . . . .
C7 C 0.4750(3) 0.5886(3) 0.6053(2) 0.0561(11) Uani 1 1 d . . . . .
C6 C 0.5493(4) 0.5388(3) 0.6307(3) 0.0673(13) Uani 1 1 d . . . . .
H6 H 0.557715 0.513863 0.674783 0.081 Uiso 1 1 calc R U . . .
C5 C 0.6087(4) 0.5272(3) 0.5906(3) 0.0780(16) Uani 1 1 d . . . . .
H5 H 0.657939 0.494772 0.607690 0.094 Uiso 1 1 calc R U . . .
C4 C 0.5963(4) 0.5634(3) 0.5246(3) 0.0712(14) Uani 1 1 d . . . . .
H4 H 0.638272 0.555988 0.498594 0.085 Uiso 1 1 calc R U . . .
C21 C 0.2220(3) 0.8294(3) 0.4652(3) 0.0651(13) Uani 1 1 d . . . . .
C20 C 0.1804(4) 0.8520(3) 0.3919(3) 0.0806(16) Uani 1 1 d . . . . .
C19 C 0.1090(5) 0.9023(4) 0.3768(5) 0.103(2) Uani 1 1 d . . . . .
H19 H 0.079694 0.915144 0.328617 0.124 Uiso 1 1 calc R U . . .
C18 C 0.0799(5) 0.9342(4) 0.4323(6) 0.116(3) Uani 1 1 d . . . . .
H18 H 0.031604 0.968053 0.420759 0.139 Uiso 1 1 calc R U . . .
C17 C 0.1212(5) 0.9165(4) 0.5031(5) 0.100(2) Uani 1 1 d . . . . .
H17 H 0.102560 0.939282 0.539995 0.120 Uiso 1 1 calc R U . . .
C16 C 0.1921(4) 0.8636(3) 0.5203(3) 0.0711(14) Uani 1 1 d . . . . .
C15 C 0.2349(4) 0.8470(3) 0.5948(3) 0.0709(14) Uani 1 1 d . . . . .
H15 H 0.220727 0.877842 0.629061 0.085 Uiso 1 1 calc R U . . .
C14 C 0.3385(4) 0.7889(3) 0.6985(3) 0.0750(15) Uani 1 1 d . . . . .
H14A H 0.325640 0.834115 0.721737 0.090 Uiso 1 1 calc R U . . .
H14B H 0.404048 0.786578 0.706065 0.090 Uiso 1 1 calc R U . . .
C11 C 0.3095(4) 0.7220(3) 0.7346(3) 0.0694(14) Uani 1 1 d . . . . .
C10 C 0.2915(4) 0.6554(3) 0.6831(3) 0.0753(15) Uani 1 1 d . . . . .
H10A H 0.298960 0.609690 0.711464 0.090 Uiso 1 1 calc R U . . .
H10B H 0.228697 0.657415 0.652162 0.090 Uiso 1 1 calc R U . . .
C13 C 0.2237(5) 0.7384(4) 0.7560(4) 0.115(3) Uani 1 1 d . . . . .
H13A H 0.206975 0.695101 0.778724 0.173 Uiso 1 1 calc R U . . .
H13B H 0.234825 0.779636 0.789527 0.173 Uiso 1 1 calc R U . . .
H13C H 0.174916 0.751011 0.713176 0.173 Uiso 1 1 calc R U . . .
C12 C 0.3897(5) 0.7032(5) 0.8031(3) 0.109(2) Uani 1 1 d . . . . .
H12A H 0.443717 0.692852 0.788830 0.164 Uiso 1 1 calc R U . . .
H12B H 0.400868 0.744897 0.836042 0.164 Uiso 1 1 calc R U . . .
H12C H 0.374085 0.660063 0.826880 0.164 Uiso 1 1 calc R U . . .
C22 C 0.1858(9) 0.8427(5) 0.2682(4) 0.170(5) Uani 1 1 d D . . . .
H22A H 0.147352 0.886505 0.264890 0.204 Uiso 1 1 calc R U . A 1
H22B H 0.238087 0.857280 0.252184 0.204 Uiso 1 1 calc R U . A 1
C2 C 0.5619(4) 0.6335(4) 0.3856(3) 0.0913(19) Uani 1 1 d . . . . .
H2A H 0.529443 0.645032 0.335173 0.110 Uiso 1 1 calc R U . . .
H2B H 0.580138 0.581416 0.388223 0.110 Uiso 1 1 calc R U . . .
C1 C 0.6428(5) 0.6806(5) 0.4098(5) 0.128(3) Uani 1 1 d . . . . .
H1A H 0.681862 0.671934 0.379402 0.192 Uiso 1 1 calc R U . . .
H1B H 0.624675 0.732166 0.406538 0.192 Uiso 1 1 calc R U . . .
H1C H 0.675271 0.668675 0.459485 0.192 Uiso 1 1 calc R U . . .
C43 C 0.5263(4) 0.8683(3) 0.4056(4) 0.0846(17) Uani 1 1 d . . . . .
C42 C 0.5940(5) 0.9207(4) 0.4298(5) 0.114(3) Uani 1 1 d . . . . .
H42 H 0.616135 0.930771 0.479434 0.137 Uiso 1 1 calc R U . . .
C41 C 0.6292(7) 0.9582(5) 0.3824(6) 0.146(4) Uani 1 1 d . . . . .
H41 H 0.674796 0.993621 0.400186 0.175 Uiso 1 1 calc R U . . .
C40 C 0.5987(7) 0.9446(4) 0.3096(6) 0.133(3) Uani 1 1 d . . . . .
H40 H 0.622425 0.971404 0.277643 0.160 Uiso 1 1 calc R U . . .
C39 C 0.5300(5) 0.8888(3) 0.2823(4) 0.0905(19) Uani 1 1 d . . . . .
C38 C 0.4942(5) 0.8760(4) 0.2057(4) 0.100(2) Uani 1 1 d . . . . .
H38 H 0.509431 0.910684 0.174937 0.120 Uiso 1 1 calc R U . . .
C37 C 0.4015(5) 0.8222(4) 0.0953(3) 0.109(3) Uani 1 1 d . . . . .
H37A H 0.414936 0.869847 0.076557 0.131 Uiso 1 1 calc R U . . .
H37B H 0.335567 0.818070 0.084418 0.131 Uiso 1 1 calc R U . . .
C34 C 0.4363(5) 0.7588(4) 0.0557(3) 0.096(2) Uani 1 1 d . . . . .
C33 C 0.4630(5) 0.6918(4) 0.1061(3) 0.093(2) Uani 1 1 d . . . . .
H33A H 0.465901 0.647705 0.077358 0.112 Uiso 1 1 calc R U . . .
H33B H 0.523567 0.700036 0.139576 0.112 Uiso 1 1 calc R U . . .
C32 C 0.3506(5) 0.6182(4) 0.1357(3) 0.0844(18) Uani 1 1 d . . . . .
H32 H 0.356359 0.588167 0.097609 0.101 Uiso 1 1 calc R U . . .
C30 C 0.2900(4) 0.5928(3) 0.1743(3) 0.0726(15) Uani 1 1 d . . . . .
C29 C 0.2309(5) 0.5323(4) 0.1462(4) 0.100(2) Uani 1 1 d . . . . .
H29 H 0.231823 0.510022 0.102567 0.119 Uiso 1 1 calc R U . . .
C28 C 0.1725(5) 0.5060(4) 0.1824(5) 0.109(2) Uani 1 1 d . . . . .
H28 H 0.132809 0.466865 0.162886 0.131 Uiso 1 1 calc R U . . .
C27 C 0.1723(4) 0.5380(4) 0.2487(4) 0.0903(18) Uani 1 1 d . . . . .
H27 H 0.132486 0.520060 0.273323 0.108 Uiso 1 1 calc R U . . .
C26 C 0.2307(4) 0.5960(3) 0.2779(3) 0.0703(14) Uani 1 1 d . . . . .
C25 C 0.1762(5) 0.6106(5) 0.3843(4) 0.108(2) Uani 1 1 d . . . . .
H25A H 0.171211 0.556567 0.385197 0.130 Uiso 1 1 calc R U . A 1
H25B H 0.201358 0.627586 0.434234 0.130 Uiso 1 1 calc R U . A 1
C31 C 0.2912(3) 0.6248(3) 0.2412(3) 0.0621(12) Uani 1 1 d . . . . .
C36 C 0.5218(6) 0.7866(5) 0.0367(5) 0.149(4) Uani 1 1 d . . . . .
H36A H 0.505989 0.829062 0.004755 0.223 Uiso 1 1 calc R U . . .
H36B H 0.567859 0.800841 0.080604 0.223 Uiso 1 1 calc R U . . .
H36C H 0.545049 0.747415 0.012799 0.223 Uiso 1 1 calc R U . . .
C35 C 0.3612(7) 0.7383(6) -0.0132(4) 0.153(4) Uani 1 1 d . . . . .
H35A H 0.345452 0.781468 -0.044232 0.230 Uiso 1 1 calc R U . . .
H35B H 0.382484 0.699245 -0.038559 0.230 Uiso 1 1 calc R U . . .
H35C H 0.308196 0.721399 -0.000497 0.230 Uiso 1 1 calc R U . . .
C44 C 0.4938(4) 0.8495(3) 0.3307(3) 0.0694(14) Uani 1 1 d . . . . .
C45 C 0.5414(10) 0.8258(6) 0.5403(8) 0.196(6) Uani 1 1 d D . . . .
H45A H 0.531897 0.779820 0.563969 0.235 Uiso 1 1 calc R U . . .
H45B H 0.605724 0.839196 0.553205 0.235 Uiso 1 1 calc R U . . .
S1 S -0.0970(2) 1.04340(15) 0.29089(14) 0.1497(10) Uani 1 1 d . . . . .
C47 C -0.1989(7) 1.0463(4) 0.2426(5) 0.105(2) Uani 1 1 d . . . . .
N5 N -0.2744(6) 1.0507(5) 0.2038(6) 0.157(3) Uani 1 1 d . . . . .
O1S O -0.4137(11) 1.0049(12) 0.0954(9) 0.314(7) Uani 1 1 d D . . . .
C48 C -0.3662(12) 0.9997(12) 0.0421(8) 0.295(11) Uani 1 1 d D . . . .
H48A H -0.332112 1.044858 0.042161 0.442 Uiso 1 1 calc R U . . .
H48B H -0.409350 0.992758 -0.005202 0.442 Uiso 1 1 calc R U . . .
H48C H -0.324876 0.957957 0.053098 0.442 Uiso 1 1 calc R U . . .
H1 H -0.366(12) 1.031(12) 0.136(9) 0.39(16) Uiso 1 1 d D . . . .

loop_
_atom_site_aniso_label
_atom_site_aniso_U_11
_atom_site_aniso_U_22
_atom_site_aniso_U_33
_atom_site_aniso_U_23
_atom_site_aniso_U_13
_atom_site_aniso_U_12
C23 0.167(13) 0.104(8) 0.115(9) 0.015(7) -0.026(9) 0.035(9)
C24 0.108(8) 0.123(8) 0.176(11) 0.011(7) 0.079(8) 0.010(6)
C23A 0.054(16) 0.051(16) 0.043(15) 0.006(11) 0.007(13) 0.019(12)
C24A 0.19(5) 0.13(4) 0.17(5) 0.04(4) 0.11(4) 0.02(4)
Ni2 0.0719(4) 0.0744(5) 0.0522(4) 0.0079(3) 0.0268(3) 0.0081(3)
Ni1 0.0660(4) 0.0592(4) 0.0472(3) 0.0041(3) 0.0248(3) 0.0071(3)
Na1 0.0699(12) 0.0767(13) 0.0418(9) 0.0052(8) 0.0227(9) 0.0012(9)
O5 0.066(2) 0.073(2) 0.0533(19) 0.0010(16) 0.0187(16) -0.0089(18)
O3 0.077(2) 0.083(2) 0.061(2) 0.0089(18) 0.0388(18) 0.0145(18)
N1 0.073(3) 0.062(2) 0.048(2) 0.0013(18) 0.0260(19) 0.001(2)
O2 0.079(2) 0.071(2) 0.0530(19) 0.0128(16) 0.0253(17) 0.0198(19)
N2 0.076(3) 0.059(2) 0.056(2) 0.0027(19) 0.031(2) 0.004(2)
O1 0.0610(19) 0.071(2) 0.0444(17) 0.0098(15) 0.0203(15) 0.0166(16)
O7 0.081(2) 0.090(3) 0.071(2) 0.010(2) 0.031(2) -0.011(2)
O6 0.079(2) 0.073(2) 0.061(2) 0.0001(17) 0.0315(18) -0.0144(19)
C46 0.180(12) 0.203(13) 0.253(16) 0.012(13) 0.065(11) -0.082(11)
C9 0.083(3) 0.057(3) 0.044(2) 0.003(2) 0.021(2) 0.001(3)
O4 0.155(4) 0.086(3) 0.055(2) 0.017(2) 0.016(3) 0.013(3)
O8 0.134(4) 0.122(4) 0.069(3) -0.021(3) 0.032(3) -0.053(3)
N4 0.099(4) 0.081(3) 0.072(3) 0.018(3) 0.046(3) 0.020(3)
N3 0.085(3) 0.085(3) 0.062(3) 0.002(2) 0.029(2) 0.022(3)
C3 0.061(3) 0.062(3) 0.054(3) -0.005(2) 0.018(2) 0.003(2)
C8 0.059(3) 0.052(3) 0.043(2) -0.0039(19) 0.014(2) 0.000(2)
C7 0.067(3) 0.055(3) 0.045(2) -0.004(2) 0.013(2) 0.002(2)
C6 0.086(4) 0.055(3) 0.053(3) 0.004(2) 0.008(3) 0.012(3)
C5 0.076(4) 0.074(4) 0.078(4) -0.007(3) 0.013(3) 0.021(3)
C4 0.070(3) 0.071(3) 0.074(4) -0.002(3) 0.024(3) 0.012(3)
C21 0.066(3) 0.064(3) 0.066(3) 0.015(2) 0.020(3) 0.002(3)
C20 0.082(4) 0.067(3) 0.080(4) 0.016(3) 0.004(3) 0.000(3)
C19 0.088(5) 0.083(5) 0.116(6) 0.037(4) -0.006(4) -0.004(4)
C18 0.084(5) 0.085(5) 0.177(9) 0.048(6) 0.035(5) 0.016(4)
C17 0.091(5) 0.078(4) 0.148(7) 0.032(4) 0.062(5) 0.022(4)
C16 0.071(3) 0.057(3) 0.094(4) 0.012(3) 0.038(3) 0.008(3)
C15 0.077(4) 0.062(3) 0.088(4) 0.002(3) 0.046(3) 0.008(3)
C14 0.098(4) 0.078(4) 0.060(3) -0.012(3) 0.041(3) -0.001(3)
C11 0.091(4) 0.080(3) 0.048(3) 0.002(2) 0.037(3) 0.011(3)
C10 0.092(4) 0.080(4) 0.069(3) 0.014(3) 0.046(3) 0.001(3)
C13 0.135(6) 0.123(6) 0.125(6) 0.002(5) 0.097(5) 0.013(5)
C12 0.134(6) 0.132(6) 0.068(4) 0.001(4) 0.039(4) 0.013(5)
C22 0.302(14) 0.102(6) 0.065(5) 0.019(5) -0.014(7) -0.020(8)
C2 0.090(4) 0.115(5) 0.085(4) 0.006(4) 0.050(4) 0.012(4)
C1 0.122(6) 0.131(7) 0.161(8) 0.027(6) 0.089(6) -0.002(5)
C43 0.093(4) 0.073(4) 0.092(5) -0.008(3) 0.033(4) -0.015(3)
C42 0.116(6) 0.104(5) 0.125(6) -0.033(5) 0.041(5) -0.046(5)
C41 0.168(9) 0.124(7) 0.165(9) -0.043(7) 0.080(8) -0.075(6)
C40 0.162(8) 0.082(5) 0.193(10) -0.008(6) 0.111(8) -0.040(5)
C39 0.113(5) 0.068(4) 0.115(5) 0.003(3) 0.070(4) -0.007(3)
C38 0.135(6) 0.077(4) 0.121(6) 0.025(4) 0.089(5) 0.014(4)
C37 0.137(6) 0.133(6) 0.076(4) 0.044(4) 0.060(4) 0.057(5)
C34 0.109(5) 0.139(6) 0.052(3) 0.029(3) 0.043(3) 0.047(4)
C33 0.106(5) 0.117(5) 0.070(4) 0.010(4) 0.047(4) 0.037(4)
C32 0.101(5) 0.093(5) 0.057(3) -0.010(3) 0.020(3) 0.029(4)
C30 0.081(4) 0.067(3) 0.060(3) -0.008(3) 0.005(3) 0.014(3)
C29 0.111(5) 0.079(4) 0.087(5) -0.016(4) -0.006(4) 0.007(4)
C28 0.107(6) 0.082(5) 0.114(6) -0.007(4) -0.006(5) -0.015(4)
C27 0.084(4) 0.081(4) 0.093(5) 0.009(4) 0.006(4) -0.012(3)
C26 0.065(3) 0.068(3) 0.068(3) 0.012(3) 0.004(3) 0.001(3)
C25 0.102(6) 0.130(6) 0.102(5) 0.022(5) 0.045(4) -0.019(5)
C31 0.062(3) 0.065(3) 0.055(3) 0.010(2) 0.011(2) 0.007(2)
C36 0.172(8) 0.168(8) 0.150(8) 0.067(7) 0.115(7) 0.068(7)
C35 0.177(9) 0.222(11) 0.066(5) 0.021(6) 0.043(5) 0.065(8)
C44 0.077(3) 0.061(3) 0.078(4) -0.001(3) 0.036(3) -0.004(3)
C45 0.273(17) 0.117(8) 0.247(15) -0.063(10) 0.151(14) -0.075(10)
S1 0.188(3) 0.141(2) 0.1151(17) -0.0467(16) 0.0359(18) 0.0233(19)
C47 0.151(8) 0.081(5) 0.101(6) -0.019(4) 0.064(6) 0.003(5)
N5 0.146(7) 0.130(6) 0.201(10) -0.015(6) 0.058(7) 0.006(6)
O1S 0.256(13) 0.47(2) 0.231(14) -0.020(16) 0.087(12) -0.040(15)
C48 0.30(2) 0.44(3) 0.154(12) 0.060(16) 0.080(14) -0.04(2)

loop_
_atom_type_symbol
_atom_type_description
_atom_type_scat_dispersion_real
_atom_type_scat_dispersion_imag
_atom_type_scat_source
C C 0.0033 0.0016 'International Tables Vol C Tables 4.2.6.8 and 6.1.1.4'
H H 0.0000 0.0000 'International Tables Vol C Tables 4.2.6.8 and 6.1.1.4'
N N 0.0061 0.0033 'International Tables Vol C Tables 4.2.6.8 and 6.1.1.4'
O O 0.0106 0.0060 'International Tables Vol C Tables 4.2.6.8 and 6.1.1.4'
Na Na 0.0362 0.0249 'International Tables Vol C Tables 4.2.6.8 and 6.1.1.4'
S S 0.1246 0.1234 'International Tables Vol C Tables 4.2.6.8 and 6.1.1.4'
Ni Ni 0.3393 1.1124 'International Tables Vol C Tables 4.2.6.8 and 6.1.1.4'

loop_
_geom_angle_atom_site_label_1
_geom_angle_atom_site_label_2
_geom_angle_atom_site_label_3
_geom_angle
_geom_angle_site_symmetry_1
_geom_angle_site_symmetry_3
_geom_angle_publ_flag
C22 C23 H23A 109.5 . . ?
C22 C23 H23B 109.5 . . ?
H23A C23 H23B 109.5 . . ?
C22 C23 H23C 109.5 . . ?
H23A C23 H23C 109.5 . . ?
H23B C23 H23C 109.5 . . ?
C25 C24 H24A 109.5 . . ?
C25 C24 H24B 109.5 . . ?
H24A C24 H24B 109.5 . . ?
C25 C24 H24C 109.5 . . ?
H24A C24 H24C 109.5 . . ?
H24B C24 H24C 109.5 . . ?
C22 C23A H23D 109.5 . . ?
C22 C23A H23E 109.5 . . ?
H23D C23A H23E 109.5 . . ?
C22 C23A H23F 109.5 . . ?
H23D C23A H23F 109.5 . . ?
H23E C23A H23F 109.5 . . ?
C25 C24A H24D 109.5 . . ?
C25 C24A H24E 109.5 . . ?
H24D C24A H24E 109.5 . . ?
C25 C24A H24F 109.5 . . ?
H24D C24A H24F 109.5 . . ?
H24E C24A H24F 109.5 . . ?
O5 Ni2 O6 84.03(15) . . ?
O5 Ni2 N4 167.96(18) . . ?
O6 Ni2 N4 93.1(2) . . ?
O5 Ni2 N3 94.26(19) . . ?
O6 Ni2 N3 168.75(19) . . ?
N4 Ni2 N3 90.8(2) . . ?
O5 Ni2 Na1 41.98(11) . . ?
O6 Ni2 Na1 42.05(11) . . ?
N4 Ni2 Na1 133.98(17) . . ?
N3 Ni2 Na1 135.22(16) . . ?
O1 Ni1 O2 84.28(14) . . ?
O1 Ni1 N1 93.54(15) . . ?
O2 Ni1 N1 167.65(17) . . ?
O1 Ni1 N2 166.43(17) . . ?
O2 Ni1 N2 93.81(16) . . ?
N1 Ni1 N2 91.08(17) . . ?
O1 Ni1 Na1 41.97(10) . . ?
O2 Ni1 Na1 42.44(11) . . ?
N1 Ni1 Na1 134.95(12) . . ?
N2 Ni1 Na1 133.77(13) . . ?
O1 Na1 O5 130.85(14) . . ?
O1 Na1 O6 145.44(14) . . ?
O5 Na1 O6 61.47(12) . . ?
O1 Na1 O2 61.58(11) . . ?
O5 Na1 O2 147.01(14) . . ?
O6 Na1 O2 129.55(15) . . ?
O1 Na1 O3 63.04(11) . . ?
O5 Na1 O3 84.43(12) . . ?
O6 Na1 O3 90.51(13) . . ?
O2 Na1 O3 122.34(13) . . ?
O1 Na1 O8 90.40(14) . . ?
O5 Na1 O8 121.60(14) . . ?
O6 Na1 O8 62.37(14) . . ?
O2 Na1 O8 84.24(15) . . ?
O3 Na1 O8 81.31(16) . . ?
O1 Na1 O7 86.30(13) . . ?
O5 Na1 O7 62.12(12) . . ?
O6 Na1 O7 121.38(14) . . ?
O2 Na1 O7 92.57(14) . . ?
O3 Na1 O7 98.78(14) . . ?
O8 Na1 O7 176.22(15) . . ?
O1 Na1 O4 120.29(14) . . ?
O5 Na1 O4 92.30(13) . . ?
O6 Na1 O4 86.84(15) . . ?
O2 Na1 O4 61.15(13) . . ?
O3 Na1 O4 176.51(14) . . ?
O8 Na1 O4 99.43(18) . . ?
O7 Na1 O4 80.71(14) . . ?
O1 Na1 Ni1 30.72(7) . . ?
O5 Na1 Ni1 151.88(11) . . ?
O6 Na1 Ni1 146.62(11) . . ?
O2 Na1 Ni1 30.95(8) . . ?
O3 Na1 Ni1 92.17(9) . . ?
O8 Na1 Ni1 85.18(11) . . ?
O7 Na1 Ni1 91.04(9) . . ?
O4 Na1 Ni1 91.30(11) . . ?
O1 Na1 Ni2 149.28(10) . . ?
O5 Na1 Ni2 30.70(8) . . ?
O6 Na1 Ni2 30.76(9) . . ?
O2 Na1 Ni2 149.11(10) . . ?
O3 Na1 Ni2 87.08(8) . . ?
O8 Na1 Ni2 92.04(11) . . ?
O7 Na1 Ni2 91.73(10) . . ?
O4 Na1 Ni2 89.47(11) . . ?
Ni1 Na1 Ni2 177.21(7) . . ?
C31 O5 Ni2 125.7(3) . . ?
C31 O5 Na1 125.9(3) . . ?
Ni2 O5 Na1 107.32(16) . . ?
C3 O3 C2 117.5(4) . . ?
C3 O3 Na1 120.3(3) . . ?
C2 O3 Na1 122.2(3) . . ?
C9 N1 C10 118.2(4) . . ?
C9 N1 Ni1 125.7(3) . . ?
C10 N1 Ni1 115.8(3) . . ?
C21 O2 Ni1 125.6(3) . . ?
C21 O2 Na1 127.4(3) . . ?
Ni1 O2 Na1 106.61(15) . . ?
C15 N2 C14 119.3(4) . . ?
C15 N2 Ni1 125.1(4) . . ?
C14 N2 Ni1 115.3(3) . . ?
C8 O1 Ni1 124.2(3) . . ?
C8 O1 Na1 125.1(3) . . ?
Ni1 O1 Na1 107.31(14) . . ?
C26 O7 C25 119.6(5) . . ?
C26 O7 Na1 119.7(3) . . ?
C25 O7 Na1 120.7(4) . . ?
C44 O6 Ni2 125.2(3) . . ?
C44 O6 Na1 125.2(3) . . ?
Ni2 O6 Na1 107.19(16) . . ?
C45 C46 H46A 109.5 . . ?
C45 C46 H46B 109.5 . . ?
H46A C46 H46B 109.5 . . ?
C45 C46 H46C 109.5 . . ?
H46A C46 H46C 109.5 . . ?
H46B C46 H46C 109.5 . . ?
N1 C9 C7 125.3(4) . . ?
N1 C9 H9 117.4 . . ?
C7 C9 H9 117.4 . . ?
C20 O4 C22 118.9(7) . . ?
C20 O4 Na1 118.5(3) . . ?
C22 O4 Na1 122.0(6) . . ?
C43 O8 C45 117.2(6) . . ?
C43 O8 Na1 120.3(4) . . ?
C45 O8 Na1 119.0(4) . . ?
C38 N4 C37 118.7(6) . . ?
C38 N4 Ni2 124.9(5) . . ?
C37 N4 Ni2 116.1(5) . . ?
C32 N3 C33 118.3(5) . . ?
C32 N3 Ni2 124.8(4) . . ?
C33 N3 Ni2 116.2(5) . . ?
O3 C3 C4 126.1(4) . . ?
O3 C3 C8 113.8(4) . . ?
C4 C3 C8 120.1(5) . . ?
O1 C8 C7 124.4(4) . . ?
O1 C8 C3 117.7(4) . . ?
C7 C8 C3 117.9(4) . . ?
C8 C7 C6 120.2(4) . . ?
C8 C7 C9 120.0(4) . . ?
C6 C7 C9 119.8(4) . . ?
C5 C6 C7 120.0(5) . . ?
C5 C6 H6 120.0 . . ?
C7 C6 H6 120.0 . . ?
C6 C5 C4 120.4(5) . . ?
C6 C5 H5 119.8 . . ?
C4 C5 H5 119.8 . . ?
C3 C4 C5 121.2(5) . . ?
C3 C4 H4 119.4 . . ?
C5 C4 H4 119.4 . . ?
O2 C21 C16 123.8(5) . . ?
O2 C21 C20 118.2(5) . . ?
C16 C21 C20 118.0(5) . . ?
O4 C20 C19 126.5(6) . . ?
O4 C20 C21 114.1(5) . . ?
C19 C20 C21 119.4(7) . . ?
C20 C19 C18 121.2(7) . . ?
C20 C19 H19 119.4 . . ?
C18 C19 H19 119.4 . . ?
C17 C18 C19 120.7(7) . . ?
C17 C18 H18 119.6 . . ?
C19 C18 H18 119.6 . . ?
C18 C17 C16 119.6(7) . . ?
C18 C17 H17 120.2 . . ?
C16 C17 H17 120.2 . . ?
C17 C16 C21 120.9(6) . . ?
C17 C16 C15 118.4(6) . . ?
C21 C16 C15 120.7(5) . . ?
N2 C15 C16 126.1(5) . . ?
N2 C15 H15 116.9 . . ?
C16 C15 H15 116.9 . . ?
N2 C14 C11 113.2(5) . . ?
N2 C14 H14A 108.9 . . ?
C11 C14 H14A 108.9 . . ?
N2 C14 H14B 108.9 . . ?
C11 C14 H14B 108.9 . . ?
H14A C14 H14B 107.8 . . ?
C13 C11 C14 111.2(5) . . ?
C13 C11 C10 108.7(5) . . ?
C14 C11 C10 110.2(4) . . ?
C13 C11 C12 110.3(5) . . ?
C14 C11 C12 107.2(5) . . ?
C10 C11 C12 109.2(5) . . ?
N1 C10 C11 112.4(4) . . ?
N1 C10 H10A 109.1 . . ?
C11 C10 H10A 109.1 . . ?
N1 C10 H10B 109.1 . . ?
C11 C10 H10B 109.1 . . ?
H10A C10 H10B 107.9 . . ?
C11 C13 H13A 109.5 . . ?
C11 C13 H13B 109.5 . . ?
H13A C13 H13B 109.5 . . ?
C11 C13 H13C 109.5 . . ?
H13A C13 H13C 109.5 . . ?
H13B C13 H13C 109.5 . . ?
C11 C12 H12A 109.5 . . ?
C11 C12 H12B 109.5 . . ?
H12A C12 H12B 109.5 . . ?
C11 C12 H12C 109.5 . . ?
H12A C12 H12C 109.5 . . ?
H12B C12 H12C 109.5 . . ?
C23A C22 O4 125.7(17) . . ?
C23 C22 O4 115.1(8) . . ?
C23 C22 H22A 108.5 . . ?
O4 C22 H22A 108.5 . . ?
C23 C22 H22B 108.5 . . ?
O4 C22 H22B 108.5 . . ?
H22A C22 H22B 107.5 . . ?
O3 C2 C1 110.3(6) . . ?
O3 C2 H2A 109.6 . . ?
C1 C2 H2A 109.6 . . ?
O3 C2 H2B 109.6 . . ?
C1 C2 H2B 109.6 . . ?
H2A C2 H2B 108.1 . . ?
C2 C1 H1A 109.5 . . ?
C2 C1 H1B 109.5 . . ?
H1A C1 H1B 109.5 . . ?
C2 C1 H1C 109.5 . . ?
H1A C1 H1C 109.5 . . ?
H1B C1 H1C 109.5 . . ?
O8 C43 C42 125.5(6) . . ?
O8 C43 C44 113.9(5) . . ?
C42 C43 C44 120.7(6) . . ?
C41 C42 C43 121.2(8) . . ?
C41 C42 H42 119.4 . . ?
C43 C42 H42 119.4 . . ?
C42 C41 C40 121.0(8) . . ?
C42 C41 H41 119.5 . . ?
C40 C41 H41 119.5 . . ?
C41 C40 C39 119.7(8) . . ?
C41 C40 H40 120.2 . . ?
C39 C40 H40 120.2 . . ?
C44 C39 C38 119.7(6) . . ?
C44 C39 C40 119.7(7) . . ?
C38 C39 C40 120.5(7) . . ?
N4 C38 C39 126.1(6) . . ?
N4 C38 H38 116.9 . . ?
C39 C38 H38 116.9 . . ?
N4 C37 C34 113.4(5) . . ?
N4 C37 H37A 108.9 . . ?
C34 C37 H37A 108.9 . . ?
N4 C37 H37B 108.9 . . ?
C34 C37 H37B 108.9 . . ?
H37A C37 H37B 107.7 . . ?
C33 C34 C35 111.0(7) . . ?
C33 C34 C36 108.5(6) . . ?
C35 C34 C36 110.5(6) . . ?
C33 C34 C37 109.5(4) . . ?
C35 C34 C37 108.9(6) . . ?
C36 C34 C37 108.5(7) . . ?
N3 C33 C34 112.2(5) . . ?
N3 C33 H33A 109.2 . . ?
C34 C33 H33A 109.2 . . ?
N3 C33 H33B 109.2 . . ?
C34 C33 H33B 109.2 . . ?
H33A C33 H33B 107.9 . . ?
N3 C32 C30 126.5(5) . . ?
N3 C32 H32 116.8 . . ?
C30 C32 H32 116.8 . . ?
C31 C30 C29 119.9(6) . . ?
C31 C30 C32 120.8(5) . . ?
C29 C30 C32 119.2(6) . . ?
C28 C29 C30 120.7(7) . . ?
C28 C29 H29 119.6 . . ?
C30 C29 H29 119.6 . . ?
C29 C28 C27 119.8(7) . . ?
C29 C28 H28 120.1 . . ?
C27 C28 H28 120.1 . . ?
C26 C27 C28 120.5(7) . . ?
C26 C27 H27 119.7 . . ?
C28 C27 H27 119.7 . . ?
C27 C26 O7 125.6(6) . . ?
C27 C26 C31 120.8(6) . . ?
O7 C26 C31 113.6(5) . . ?
C24A C25 O7 124(2) . . ?
C24 C25 O7 113.3(7) . . ?
C24 C25 H25A 108.9 . . ?
O7 C25 H25A 108.9 . . ?
C24 C25 H25B 108.9 . . ?
O7 C25 H25B 108.9 . . ?
H25A C25 H25B 107.7 . . ?
O5 C31 C30 123.5(5) . . ?
O5 C31 C26 118.3(5) . . ?
C30 C31 C26 118.2(5) . . ?
C34 C36 H36A 109.5 . . ?
C34 C36 H36B 109.5 . . ?
H36A C36 H36B 109.5 . . ?
C34 C36 H36C 109.5 . . ?
H36A C36 H36C 109.5 . . ?
H36B C36 H36C 109.5 . . ?
C34 C35 H35A 109.5 . . ?
C34 C35 H35B 109.5 . . ?
H35A C35 H35B 109.5 . . ?
C34 C35 H35C 109.5 . . ?
H35A C35 H35C 109.5 . . ?
H35B C35 H35C 109.5 . . ?
O6 C44 C39 124.0(6) . . ?
O6 C44 C43 118.3(5) . . ?
C39 C44 C43 117.7(6) . . ?
C46 C45 O8 84.7(12) . . ?
C46 C45 H45A 114.5 . . ?
O8 C45 H45A 114.5 . . ?
C46 C45 H45B 114.5 . . ?
O8 C45 H45B 114.5 . . ?
H45A C45 H45B 111.6 . . ?
N5 C47 S1 176.7(9) . . ?
C48 O1S H1 100(10) . . ?
O1S C48 H48A 109.5 . . ?
O1S C48 H48B 109.5 . . ?
H48A C48 H48B 109.5 . . ?
O1S C48 H48C 109.5 . . ?
H48A C48 H48C 109.5 . . ?
H48B C48 H48C 109.5 . . ?

loop_
_geom_bond_atom_site_label_1
_geom_bond_atom_site_label_2
_geom_bond_distance
_geom_bond_site_symmetry_2
_geom_bond_publ_flag
C23 C22 1.406(11) . ?
C23 H23A 0.9600 . ?
C23 H23B 0.9600 . ?
C23 H23C 0.9600 . ?
C24 C25 1.410(11) . ?
C24 H24A 0.9600 . ?
C24 H24B 0.9600 . ?
C24 H24C 0.9600 . ?
C23A C22 1.08(3) . ?
C23A H23D 0.9600 . ?
C23A H23E 0.9600 . ?
C23A H23F 0.9600 . ?
C24A C25 1.36(5) . ?
C24A H24D 0.9600 . ?
C24A H24E 0.9600 . ?
C24A H24F 0.9600 . ?
Ni2 O5 1.845(3) . ?
Ni2 O6 1.847(3) . ?
Ni2 N4 1.860(5) . ?
Ni2 N3 1.863(5) . ?
Ni2 Na1 3.4499(17) . ?
Ni1 O1 1.842(3) . ?
Ni1 O2 1.847(3) . ?
Ni1 N1 1.858(4) . ?
Ni1 N2 1.864(4) . ?
Ni1 Na1 3.4417(17) . ?
Na1 O1 2.411(3) . ?
Na1 O5 2.417(4) . ?
Na1 O6 2.419(4) . ?
Na1 O2 2.424(4) . ?
Na1 O3 2.539(4) . ?
Na1 O8 2.565(5) . ?
Na1 O7 2.589(4) . ?
Na1 O4 2.669(5) . ?
O5 C31 1.317(6) . ?
O3 C3 1.368(6) . ?
O3 C2 1.453(6) . ?
N1 C9 1.296(6) . ?
N1 C10 1.476(6) . ?
O2 C21 1.313(6) . ?
N2 C15 1.288(6) . ?
N2 C14 1.475(6) . ?
O1 C8 1.316(5) . ?
O7 C26 1.375(7) . ?
O7 C25 1.437(7) . ?
O6 C44 1.308(6) . ?
C46 C45 1.377(12) . ?
C46 H46A 0.9600 . ?
C46 H46B 0.9600 . ?
C46 H46C 0.9600 . ?
C9 C7 1.416(6) . ?
C9 H9 0.9300 . ?
O4 C20 1.363(7) . ?
O4 C22 1.425(8) . ?
O8 C43 1.354(7) . ?
O8 C45 1.724(15) . ?
N4 C38 1.288(8) . ?
N4 C37 1.474(8) . ?
N3 C32 1.283(8) . ?
N3 C33 1.463(7) . ?
C3 C4 1.372(7) . ?
C3 C8 1.425(6) . ?
C8 C7 1.407(6) . ?
C7 C6 1.412(7) . ?
C6 C5 1.366(7) . ?
C6 H6 0.9300 . ?
C5 C4 1.382(7) . ?
C5 H5 0.9300 . ?
C4 H4 0.9300 . ?
C21 C16 1.406(7) . ?
C21 C20 1.421(7) . ?
C20 C19 1.377(9) . ?
C19 C18 1.387(11) . ?
C19 H19 0.9300 . ?
C18 C17 1.356(11) . ?
C18 H18 0.9300 . ?
C17 C16 1.403(8) . ?
C17 H17 0.9300 . ?
C16 C15 1.416(8) . ?
C15 H15 0.9300 . ?
C14 C11 1.511(7) . ?
C14 H14A 0.9700 . ?
C14 H14B 0.9700 . ?
C11 C13 1.510(8) . ?
C11 C10 1.520(7) . ?
C11 C12 1.547(8) . ?
C10 H10A 0.9700 . ?
C10 H10B 0.9700 . ?
C13 H13A 0.9600 . ?
C13 H13B 0.9600 . ?
C13 H13C 0.9600 . ?
C12 H12A 0.9600 . ?
C12 H12B 0.9600 . ?
C12 H12C 0.9600 . ?
C22 H22A 0.9700 . ?
C22 H22B 0.9700 . ?
C2 C1 1.454(9) . ?
C2 H2A 0.9700 . ?
C2 H2B 0.9700 . ?
C1 H1A 0.9600 . ?
C1 H1B 0.9600 . ?
C1 H1C 0.9600 . ?
C43 C42 1.372(8) . ?
C43 C44 1.415(8) . ?
C42 C41 1.358(11) . ?
C42 H42 0.9300 . ?
C41 C40 1.358(12) . ?
C41 H41 0.9300 . ?
C40 C39 1.432(10) . ?
C40 H40 0.9300 . ?
C39 C44 1.400(8) . ?
C39 C38 1.426(10) . ?
C38 H38 0.9300 . ?
C37 C34 1.542(9) . ?
C37 H37A 0.9700 . ?
C37 H37B 0.9700 . ?
C34 C33 1.519(8) . ?
C34 C35 1.519(11) . ?
C34 C36 1.537(10) . ?
C33 H33A 0.9700 . ?
C33 H33B 0.9700 . ?
C32 C30 1.417(9) . ?
C32 H32 0.9300 . ?
C30 C31 1.399(7) . ?
C30 C29 1.412(8) . ?
C29 C28 1.362(10) . ?
C29 H29 0.9300 . ?
C28 C27 1.394(10) . ?
C28 H28 0.9300 . ?
C27 C26 1.375(8) . ?
C27 H27 0.9300 . ?
C26 C31 1.410(7) . ?
C25 H25A 0.9700 . ?
C25 H25B 0.9700 . ?
C36 H36A 0.9600 . ?
C36 H36B 0.9600 . ?
C36 H36C 0.9600 . ?
C35 H35A 0.9600 . ?
C35 H35B 0.9600 . ?
C35 H35C 0.9600 . ?
C45 H45A 0.9700 . ?
C45 H45B 0.9700 . ?
S1 C47 1.561(11) . ?
C47 N5 1.178(10) . ?
O1S C48 1.419(14) . ?
O1S H1 1.02(2) . ?
C48 H48A 0.9600 . ?
C48 H48B 0.9600 . ?
C48 H48C 0.9600 . ?

loop_
_geom_torsion_atom_site_label_1
_geom_torsion_atom_site_label_2
_geom_torsion_atom_site_label_3
_geom_torsion_atom_site_label_4
_geom_torsion
_geom_torsion_site_symmetry_1
_geom_torsion_site_symmetry_2
_geom_torsion_site_symmetry_3
_geom_torsion_site_symmetry_4
_geom_torsion_publ_flag
O6 Ni2 O5 C31 169.0(4) . . . . ?
N4 Ni2 O5 C31 92.5(10) . . . . ?
N3 Ni2 O5 C31 -22.1(4) . . . . ?
Na1 Ni2 O5 C31 169.0(5) . . . . ?
O6 Ni2 O5 Na1 0.07(16) . . . . ?
N4 Ni2 O5 Na1 -76.4(10) . . . . ?
N3 Ni2 O5 Na1 168.91(18) . . . . ?
O1 Ni1 N1 C9 15.1(4) . . . . ?
O2 Ni1 N1 C9 94.5(8) . . . . ?
N2 Ni1 N1 C9 -152.1(4) . . . . ?
Na1 Ni1 N1 C9 22.9(5) . . . . ?
O1 Ni1 N1 C10 -158.8(4) . . . . ?
O2 Ni1 N1 C10 -79.4(8) . . . . ?
N2 Ni1 N1 C10 34.0(4) . . . . ?
Na1 Ni1 N1 C10 -151.0(3) . . . . ?
O1 Ni1 O2 C21 169.4(4) . . . . ?
N1 Ni1 O2 C21 89.0(8) . . . . ?
N2 Ni1 O2 C21 -24.1(4) . . . . ?
Na1 Ni1 O2 C21 173.3(5) . . . . ?
O1 Ni1 O2 Na1 -3.88(16) . . . . ?
N1 Ni1 O2 Na1 -84.3(8) . . . . ?
N2 Ni1 O2 Na1 162.64(18) . . . . ?
O1 Ni1 N2 C15 96.4(8) . . . . ?
O2 Ni1 N2 C15 15.0(4) . . . . ?
N1 Ni1 N2 C15 -153.7(4) . . . . ?
Na1 Ni1 N2 C15 31.2(5) . . . . ?
O1 Ni1 N2 C14 -77.3(8) . . . . ?
O2 Ni1 N2 C14 -158.7(4) . . . . ?
N1 Ni1 N2 C14 32.7(4) . . . . ?
Na1 Ni1 N2 C14 -142.5(3) . . . . ?
O2 Ni1 O1 C8 163.9(4) . . . . ?
N1 Ni1 O1 C8 -28.3(4) . . . . ?
N2 Ni1 O1 C8 81.4(8) . . . . ?
Na1 Ni1 O1 C8 160.0(4) . . . . ?
O2 Ni1 O1 Na1 3.91(16) . . . . ?
N1 Ni1 O1 Na1 171.72(17) . . . . ?
N2 Ni1 O1 Na1 -78.6(7) . . . . ?
O5 Ni2 O6 C44 163.1(4) . . . . ?
N4 Ni2 O6 C44 -28.6(4) . . . . ?
N3 Ni2 O6 C44 81.4(11) . . . . ?
Na1 Ni2 O6 C44 163.2(5) . . . . ?
O5 Ni2 O6 Na1 -0.07(16) . . . . ?
N4 Ni2 O6 Na1 168.2(2) . . . . ?
N3 Ni2 O6 Na1 -81.8(10) . . . . ?
C10 N1 C9 C7 176.6(5) . . . . ?
Ni1 N1 C9 C7 2.9(7) . . . . ?
O5 Ni2 N4 C38 94.0(11) . . . . ?
O6 Ni2 N4 C38 18.4(5) . . . . ?
N3 Ni2 N4 C38 -151.0(5) . . . . ?
Na1 Ni2 N4 C38 29.4(6) . . . . ?
O5 Ni2 N4 C37 -78.9(10) . . . . ?
O6 Ni2 N4 C37 -154.5(4) . . . . ?
N3 Ni2 N4 C37 36.1(4) . . . . ?
Na1 Ni2 N4 C37 -143.5(3) . . . . ?
O5 Ni2 N3 C32 10.6(5) . . . . ?
O6 Ni2 N3 C32 91.3(11) . . . . ?
N4 Ni2 N3 C32 -158.5(5) . . . . ?
Na1 Ni2 N3 C32 21.1(6) . . . . ?
O5 Ni2 N3 C33 -159.9(4) . . . . ?
O6 Ni2 N3 C33 -79.1(11) . . . . ?
N4 Ni2 N3 C33 31.0(4) . . . . ?
Na1 Ni2 N3 C33 -149.4(3) . . . . ?
C2 O3 C3 C4 0.0(8) . . . . ?
Na1 O3 C3 C4 -179.3(4) . . . . ?
C2 O3 C3 C8 -179.5(5) . . . . ?
Na1 O3 C3 C8 1.2(5) . . . . ?
Ni1 O1 C8 C7 24.9(6) . . . . ?
Na1 O1 C8 C7 -178.7(3) . . . . ?
Ni1 O1 C8 C3 -156.0(3) . . . . ?
Na1 O1 C8 C3 0.5(6) . . . . ?
O3 C3 C8 O1 -1.1(6) . . . . ?
C4 C3 C8 O1 179.4(4) . . . . ?
O3 C3 C8 C7 178.1(4) . . . . ?
C4 C3 C8 C7 -1.4(7) . . . . ?
O1 C8 C7 C6 178.3(4) . . . . ?
C3 C8 C7 C6 -0.9(7) . . . . ?
O1 C8 C7 C9 0.0(7) . . . . ?
C3 C8 C7 C9 -179.1(4) . . . . ?
N1 C9 C7 C8 -14.7(8) . . . . ?
N1 C9 C7 C6 167.0(5) . . . . ?
C8 C7 C6 C5 1.9(7) . . . . ?
C9 C7 C6 C5 -179.8(5) . . . . ?
C7 C6 C5 C4 -0.6(8) . . . . ?
O3 C3 C4 C5 -176.7(5) . . . . ?
C8 C3 C4 C5 2.7(8) . . . . ?
C6 C5 C4 C3 -1.7(9) . . . . ?
Ni1 O2 C21 C16 19.0(7) . . . . ?
Na1 O2 C21 C16 -169.2(4) . . . . ?
Ni1 O2 C21 C20 -162.9(4) . . . . ?
Na1 O2 C21 C20 8.9(7) . . . . ?
C22 O4 C20 C19 3.8(10) . . . . ?
Na1 O4 C20 C19 176.2(5) . . . . ?
C22 O4 C20 C21 -175.7(6) . . . . ?
Na1 O4 C20 C21 -3.3(6) . . . . ?
O2 C21 C20 O4 -2.8(7) . . . . ?
C16 C21 C20 O4 175.4(5) . . . . ?
O2 C21 C20 C19 177.6(5) . . . . ?
C16 C21 C20 C19 -4.1(8) . . . . ?
O4 C20 C19 C18 -176.3(6) . . . . ?
C21 C20 C19 C18 3.2(10) . . . . ?
C20 C19 C18 C17 -0.1(11) . . . . ?
C19 C18 C17 C16 -2.0(11) . . . . ?
C18 C17 C16 C21 1.0(9) . . . . ?
C18 C17 C16 C15 179.0(6) . . . . ?
O2 C21 C16 C17 -179.8(5) . . . . ?
C20 C21 C16 C17 2.1(8) . . . . ?
O2 C21 C16 C15 2.2(8) . . . . ?
C20 C21 C16 C15 -175.9(5) . . . . ?
C14 N2 C15 C16 173.0(5) . . . . ?
Ni1 N2 C15 C16 -0.4(8) . . . . ?
C17 C16 C15 N2 170.0(5) . . . . ?
C21 C16 C15 N2 -12.0(9) . . . . ?
C15 N2 C14 C11 112.8(5) . . . . ?
Ni1 N2 C14 C11 -73.2(5) . . . . ?
N2 C14 C11 C13 -85.1(6) . . . . ?
N2 C14 C11 C10 35.6(6) . . . . ?
N2 C14 C11 C12 154.2(5) . . . . ?
C9 N1 C10 C11 112.3(5) . . . . ?
Ni1 N1 C10 C11 -73.4(5) . . . . ?
C13 C11 C10 N1 156.8(5) . . . . ?
C14 C11 C10 N1 34.6(6) . . . . ?
C12 C11 C10 N1 -82.9(6) . . . . ?
C20 O4 C22 C23A -166(3) . . . . ?
Na1 O4 C22 C23A 22(3) . . . . ?
C20 O4 C22 C23 -110.9(12) . . . . ?
Na1 O4 C22 C23 77.0(14) . . . . ?
C3 O3 C2 C1 -80.6(7) . . . . ?
Na1 O3 C2 C1 98.7(6) . . . . ?
C45 O8 C43 C42 -19.3(10) . . . . ?
Na1 O8 C43 C42 -178.1(6) . . . . ?
C45 O8 C43 C44 160.3(6) . . . . ?
Na1 O8 C43 C44 1.5(7) . . . . ?
O8 C43 C42 C41 -177.8(8) . . . . ?
C44 C43 C42 C41 2.6(12) . . . . ?
C43 C42 C41 C40 -0.3(16) . . . . ?
C42 C41 C40 C39 -1.4(16) . . . . ?
C41 C40 C39 C44 0.9(13) . . . . ?
C41 C40 C39 C38 177.2(9) . . . . ?
C37 N4 C38 C39 171.6(6) . . . . ?
Ni2 N4 C38 C39 -1.2(10) . . . . ?
C44 C39 C38 N4 -14.5(10) . . . . ?
C40 C39 C38 N4 169.3(7) . . . . ?
C38 N4 C37 C34 115.2(7) . . . . ?
Ni2 N4 C37 C34 -71.4(7) . . . . ?
N4 C37 C34 C33 28.9(9) . . . . ?
N4 C37 C34 C35 150.4(7) . . . . ?
N4 C37 C34 C36 -89.3(7) . . . . ?
C32 N3 C33 C34 114.1(7) . . . . ?
Ni2 N3 C33 C34 -74.8(6) . . . . ?
C35 C34 C33 N3 -79.5(7) . . . . ?
C36 C34 C33 N3 158.9(6) . . . . ?
C37 C34 C33 N3 40.7(8) . . . . ?
C33 N3 C32 C30 174.8(5) . . . . ?
Ni2 N3 C32 C30 4.5(9) . . . . ?
N3 C32 C30 C31 -13.8(9) . . . . ?
N3 C32 C30 C29 169.2(6) . . . . ?
C31 C30 C29 C28 2.3(9) . . . . ?
C32 C30 C29 C28 179.3(6) . . . . ?
C30 C29 C28 C27 -1.5(11) . . . . ?
C29 C28 C27 C26 0.1(11) . . . . ?
C28 C27 C26 O7 -178.3(6) . . . . ?
C28 C27 C26 C31 0.6(9) . . . . ?
C25 O7 C26 C27 -5.5(9) . . . . ?
Na1 O7 C26 C27 174.8(4) . . . . ?
C25 O7 C26 C31 175.6(5) . . . . ?
Na1 O7 C26 C31 -4.2(6) . . . . ?
C26 O7 C25 C24A 100(3) . . . . ?
Na1 O7 C25 C24A -80(3) . . . . ?
C26 O7 C25 C24 -75.9(9) . . . . ?
Na1 O7 C25 C24 103.8(7) . . . . ?
Ni2 O5 C31 C30 19.1(7) . . . . ?
Na1 O5 C31 C30 -173.9(4) . . . . ?
Ni2 O5 C31 C26 -161.1(3) . . . . ?
Na1 O5 C31 C26 5.9(6) . . . . ?
C29 C30 C31 O5 178.2(5) . . . . ?
C32 C30 C31 O5 1.2(8) . . . . ?
C29 C30 C31 C26 -1.6(8) . . . . ?
C32 C30 C31 C26 -178.6(5) . . . . ?
C27 C26 C31 O5 -179.6(5) . . . . ?
O7 C26 C31 O5 -0.6(7) . . . . ?
C27 C26 C31 C30 0.2(8) . . . . ?
O7 C26 C31 C30 179.2(4) . . . . ?
Ni2 O6 C44 C39 21.7(8) . . . . ?
Na1 O6 C44 C39 -178.1(4) . . . . ?
Ni2 O6 C44 C43 -159.7(4) . . . . ?
Na1 O6 C44 C43 0.6(7) . . . . ?
C38 C39 C44 O6 3.6(9) . . . . ?
C40 C39 C44 O6 179.9(6) . . . . ?
C38 C39 C44 C43 -175.1(6) . . . . ?
C40 C39 C44 C43 1.2(9) . . . . ?
O8 C43 C44 O6 -1.3(8) . . . . ?
C42 C43 C44 O6 178.3(6) . . . . ?
O8 C43 C44 C39 177.4(5) . . . . ?
C42 C43 C44 C39 -3.0(9) . . . . ?
C43 O8 C45 C46 98.1(9) . . . . ?
Na1 O8 C45 C46 -102.8(7) . . . . ?
